data_7246805
loop_
_publ_author_name
'Wojta\'s, Maciej'
'Bednarchuk, Tamara J.'
'Bdikin, Igor'

_publ_section_title
;
 New hybrid: [H-\b-(4-pyridyl)-Ala-OH] tetrafluoroborate -- crystal
 structure and strong piezoelectricity
;
_journal_issue 25
_journal_name_full CrystEngComm
_journal_page_first 3609
_journal_page_last 3617
_journal_paper_doi 10.1039/D3CE00308F
_journal_volume 25
_journal_year 2023
_chemical_absolute_configuration rmad
_chemical_formula_moiety 'C8 H11 N2 O2, B F4'
_chemical_formula_sum 'C8 H11 B F4 N2 O2'
_chemical_formula_weight 254.00
_space_group_crystal_system monoclinic
_space_group_IT_number 4
_space_group_name_Hall 'P 2yb'
_space_group_name_H-M_alt 'P 1 21 1'
_atom_sites_solution_hydrogens geom
_audit_creation_date 2022-03-29
_audit_creation_method
;
Olex2 1.5
(compiled 2021.08.20 svn.r13c46975 for OlexSys, GUI svn.r6396)
;
_audit_update_record
;
2023-03-10 deposited with the CCDC.	2023-05-16 downloaded from the CCDC.
;
_cell_angle_alpha 90
_cell_angle_beta 90.79(3)
_cell_angle_gamma 90
_cell_formula_units_Z 2
_cell_length_a 5.355(3)
_cell_length_b 8.831(3)
_cell_length_c 11.415(4)
_cell_measurement_reflns_used 4141
_cell_measurement_temperature 100.00(10)
_cell_measurement_theta_max 28.6360
_cell_measurement_theta_min 2.8950
_cell_volume 539.8(4)
_computing_cell_refinement 'CrysAlisPro 1.171.38.46 (Rigaku OD, 2015)'
_computing_data_collection 'CrysAlisPro 1.171.38.46 (Rigaku OD, 2015)'
_computing_data_reduction 'CrysAlisPro 1.171.38.46 (Rigaku OD, 2015)'
_computing_molecular_graphics 'Olex2 1.5 (Dolomanov et al., 2009)'
_computing_publication_material 'Olex2 1.5 (Dolomanov et al., 2009)'
_computing_structure_refinement 'SHELXL 2018/3 (Sheldrick, 2015)'
_computing_structure_solution 'SHELXT 2018/2 (Sheldrick, 2018)'
_diffrn_ambient_temperature 100.00(10)
_diffrn_detector_area_resol_mean 10.6249
_diffrn_detector_type Atlas
_diffrn_measured_fraction_theta_full 0.999
_diffrn_measured_fraction_theta_max 0.999
_diffrn_measurement_details
;
List of Runs (angles in degrees, time in seconds):

  # Type    Start    End  Width  t~exp~   \w     \q     \k     \f   Frames
#--------------------------------------------------------------------------
  1  \w    -25.00  57.00   1.00   20.00    --   13.31 -99.00-120.00   82
  2  \w    -78.00 -32.00   1.00   20.00    --   13.31 178.00 120.00   46
  3  \w    -92.00  18.00   1.00   20.00    --  -14.40 -57.00 -30.00  110
  4  \w    -94.00  17.00   1.00   20.00    --  -14.40 -37.00  60.00  111
  5  \w    -98.00  22.00   1.00   20.00    --  -14.40 -77.00-150.00  120
  6  \w    -47.00  64.00   1.00   20.00    --  -14.40  57.00 120.00  111
  7  \w    -55.00  34.00   1.00   20.00    --  -14.40  91.00 -84.35   89
  8  \w    -25.00  57.00   1.00   20.00    --   13.31 -99.00 120.00   82
  9  \w    -78.00 -33.00   1.00   20.00    --   13.31 178.00-180.00   45
 10  \w     39.00  50.00   1.00   20.00    --   13.31-142.00  82.00   11
 11  \w    -21.00  33.00   1.00   20.00    --  -14.40  92.00 109.36   54
 12  \w    -79.00 -34.00   1.00   20.00    --   13.31   0.00-120.00   45
;
_diffrn_measurement_device 'four-circle diffractometer'
_diffrn_measurement_device_type 'Xcalibur, Atlas'
_diffrn_measurement_method '\w scans'
_diffrn_radiation_type MoK\a
_diffrn_radiation_wavelength 0.71073
_diffrn_reflns_av_R_equivalents 0.0469
_diffrn_reflns_av_unetI/netI 0.0360
_diffrn_reflns_Laue_measured_fraction_full 0.999
_diffrn_reflns_Laue_measured_fraction_max 0.999
_diffrn_reflns_limit_h_max 6
_diffrn_reflns_limit_h_min -6
_diffrn_reflns_limit_k_max 10
_diffrn_reflns_limit_k_min -10
_diffrn_reflns_limit_l_max 13
_diffrn_reflns_limit_l_min -13
_diffrn_reflns_number 10961
_diffrn_reflns_point_group_measured_fraction_full 0.998
_diffrn_reflns_point_group_measured_fraction_max 0.998
_diffrn_reflns_theta_full 25.691
_diffrn_reflns_theta_max 25.691
_diffrn_reflns_theta_min 2.916
_exptl_absorpt_coefficient_mu 0.154
_exptl_absorpt_correction_T_max 1.00000
_exptl_absorpt_correction_T_min 0.97375
_exptl_absorpt_correction_type multi-scan
_exptl_absorpt_process_details
;
CrysAlisPro 1.171.38.46 (Rigaku Oxford Diffraction, 2015)
Empirical absorption correction using spherical harmonics,
 implemented in SCALE3 ABSPACK scaling algorithm.
;
_exptl_crystal_colour colourless
_exptl_crystal_colour_primary colourless
_exptl_crystal_density_diffrn 1.563
_exptl_crystal_description needle
_exptl_crystal_F_000 260
_exptl_crystal_size_max 0.13
_exptl_crystal_size_mid 0.05
_exptl_crystal_size_min 0.04
_refine_diff_density_max 0.314
_refine_diff_density_min -0.240
_refine_diff_density_rms 0.060
_refine_ls_abs_structure_details
;
 Flack x determined using 797 quotients [(I+)-(I-)]/[(I+)+(I-)]
 (Parsons, Flack and Wagner, Acta Cryst. B69 (2013) 249-259).
;
_refine_ls_abs_structure_Flack -0.2(6)
_refine_ls_extinction_method none
_refine_ls_goodness_of_fit_ref 1.052
_refine_ls_hydrogen_treatment constr
_refine_ls_matrix_type full
_refine_ls_number_parameters 155
_refine_ls_number_reflns 2063
_refine_ls_number_restraints 1
_refine_ls_restrained_S_all 1.052
_refine_ls_R_factor_all 0.0504
_refine_ls_R_factor_gt 0.0447
_refine_ls_shift/su_max 0.000
_refine_ls_shift/su_mean 0.000
_refine_ls_structure_factor_coef Fsqd
_refine_ls_weighting_details 'w=1/[\s^2^(Fo^2^)+(0.0577P)^2^+0.3569P] where P=(Fo^2^+2Fc^2^)/3'
_refine_ls_weighting_scheme calc
_refine_ls_wR_factor_gt 0.1118
_refine_ls_wR_factor_ref 0.1154
_reflns_Friedel_coverage 0.869
_reflns_Friedel_fraction_full 0.997
_reflns_Friedel_fraction_max 0.997
_reflns_number_gt 1909
_reflns_number_total 2063
_reflns_threshold_expression 'I > 2\s(I)'
_cod_data_source_file d3ce00308f2.cif
_cod_data_source_block ala-oh-bf4
_cod_depositor_comments 'Adding full bibliography for 7246805.cif.'
_cod_database_code 7246805
_shelx_shelxl_version_number 2018/3
_shelx_space_group_comment
;
The symmetry employed for this shelxl refinement is uniquely defined
by the following loop, which should always be used as a source of
symmetry information in preference to the above space-group names.
They are only intended as comments.
;
_shelx_estimated_absorpt_t_max 0.994
_shelx_estimated_absorpt_t_min 0.980
_olex2_refinement_description
;
1. Fixed Uiso
 At 1.2 times of:
  All C(H) groups, All C(H,H) groups, All N(H) groups, All N(H,H,H) groups
2.a Ternary CH refined with riding coordinates:
 C2(H2)
2.b Secondary CH2 refined with riding coordinates:
 C3(H3A,H3B)
2.c Aromatic/amide H refined with riding coordinates:
 N11(H11), C13(H13), C15(H15), C16(H16), C12(H12)
2.d Idealised Me refined as rotating group:
 N1(H1A,H1B,H1C)
;
_olex2_submission_special_instructions 'No special instructions were received'
_oxdiff_exptl_absorpt_empirical_details
;
Empirical correction (ABSPACK) includes:
- Absorption correction using spherical harmonics
- Frame scaling
;

loop_
_space_group_symop_operation_xyz
'x, y, z'
'-x, y+1/2, -z'

loop_
_atom_site_label
_atom_site_type_symbol
_atom_site_fract_x
_atom_site_fract_y
_atom_site_fract_z
_atom_site_U_iso_or_equiv
_atom_site_adp_type
_atom_site_occupancy
_atom_site_site_symmetry_order
_atom_site_calc_flag
_atom_site_refinement_flags_posn
_atom_site_refinement_flags_adp
_atom_site_refinement_flags_occupancy
_atom_site_disorder_assembly
_atom_site_disorder_group
O2 O 0.2498(5) 0.4586(3) 0.5477(2) 0.0183(6) Uani 1 1 d . . . . .
O1 O 0.2870(4) 0.6799(3) 0.4555(3) 0.0218(6) Uani 1 1 d . . . . .
F1 F 0.7029(6) 0.4722(4) 0.2172(3) 0.0477(8) Uani 1 1 d . . . . .
F2 F 0.9755(6) 0.3527(4) 0.0987(3) 0.0504(9) Uani 1 1 d . . . . .
N1 N 0.7812(5) 0.6502(3) 0.4303(2) 0.0121(6) Uani 1 1 d . . . . .
H1A H 0.745105 0.609956 0.358641 0.014 Uiso 1 1 calc R U . . .
H1B H 0.949523 0.649597 0.442501 0.014 Uiso 1 1 calc R U . . .
H1C H 0.723885 0.747060 0.433322 0.014 Uiso 1 1 calc R U . . .
F3 F 0.7887(7) 0.5659(4) 0.0371(3) 0.0621(10) Uani 1 1 d . . . . .
F4 F 1.0714(7) 0.5825(4) 0.1806(3) 0.0654(11) Uani 1 1 d . . . . .
C1 C 0.3742(6) 0.5647(4) 0.5058(3) 0.0126(7) Uani 1 1 d . . . . .
C14 C 0.6099(6) 0.5429(4) 0.7408(3) 0.0157(8) Uani 1 1 d . . . . .
C2 C 0.6587(6) 0.5582(4) 0.5227(3) 0.0124(7) Uani 1 1 d . . . . .
H2 H 0.716650 0.450781 0.517713 0.015 Uiso 1 1 calc R U . . .
N11 N 0.3529(7) 0.3864(5) 0.9094(3) 0.0315(9) Uani 1 1 d . . . . .
H11 H 0.268949 0.335308 0.962039 0.038 Uiso 1 1 calc R U . . .
C3 C 0.7360(6) 0.6257(4) 0.6430(3) 0.0162(8) Uani 1 1 d . . . . .
H3A H 0.919397 0.618263 0.653387 0.019 Uiso 1 1 calc R U . . .
H3B H 0.689506 0.734154 0.645438 0.019 Uiso 1 1 calc R U . . .
C13 C 0.4142(7) 0.6100(5) 0.8016(3) 0.0202(8) Uani 1 1 d . . . . .
H13 H 0.367664 0.711624 0.784863 0.024 Uiso 1 1 calc R U . . .
C15 C 0.6740(7) 0.3954(5) 0.7700(3) 0.0206(9) Uani 1 1 d . . . . .
H15 H 0.808715 0.347251 0.731580 0.025 Uiso 1 1 calc R U . . .
C16 C 0.5451(8) 0.3189(5) 0.8536(3) 0.0229(9) Uani 1 1 d . . . . .
H16 H 0.590364 0.217839 0.872920 0.027 Uiso 1 1 calc R U . . .
C12 C 0.2890(7) 0.5299(5) 0.8852(4) 0.0240(9) Uani 1 1 d . . . . .
H12 H 0.156249 0.576290 0.926273 0.029 Uiso 1 1 calc R U . . .
B1 B 0.8875(10) 0.4911(6) 0.1348(4) 0.0287(11) Uani 1 1 d . . . . .

loop_
_atom_site_aniso_label
_atom_site_aniso_U_11
_atom_site_aniso_U_22
_atom_site_aniso_U_33
_atom_site_aniso_U_23
_atom_site_aniso_U_13
_atom_site_aniso_U_12
O2 0.0123(12) 0.0113(13) 0.0314(14) 0.0038(11) 0.0042(10) -0.0026(11)
O1 0.0110(11) 0.0157(15) 0.0388(16) 0.0108(12) 0.0000(11) -0.0021(11)
F1 0.0567(19) 0.0419(18) 0.0452(17) -0.0189(14) 0.0261(14) -0.0167(16)
F2 0.0557(19) 0.0267(16) 0.070(2) -0.0053(14) 0.0280(15) 0.0010(14)
N1 0.0066(12) 0.0120(16) 0.0176(14) 0.0025(12) 0.0016(10) 0.0010(12)
F3 0.093(3) 0.058(2) 0.0356(16) -0.0006(16) -0.0042(16) 0.011(2)
F4 0.062(2) 0.068(3) 0.067(2) -0.0169(19) 0.0018(17) -0.032(2)
C1 0.0091(15) 0.0099(18) 0.0189(17) -0.0036(15) 0.0007(12) -0.0001(14)
C14 0.0121(16) 0.017(2) 0.0181(17) -0.0026(15) -0.0022(13) -0.0007(15)
C2 0.0076(15) 0.0101(17) 0.0197(17) 0.0006(15) 0.0029(12) 0.0013(14)
N11 0.0331(19) 0.033(2) 0.0284(19) 0.0039(16) 0.0056(15) -0.0031(18)
C3 0.0107(16) 0.018(2) 0.0197(18) -0.0008(15) -0.0001(13) -0.0012(15)
C13 0.0207(18) 0.016(2) 0.0238(19) 0.0000(15) 0.0042(15) 0.0044(16)
C15 0.0204(19) 0.022(2) 0.0198(18) -0.0012(16) -0.0005(15) 0.0068(16)
C16 0.032(2) 0.016(2) 0.021(2) 0.0002(16) 0.0000(16) 0.0051(17)
C12 0.0200(19) 0.028(3) 0.0239(19) -0.0019(17) 0.0073(15) 0.0033(18)
B1 0.037(3) 0.025(3) 0.024(2) -0.0057(19) 0.009(2) -0.012(2)

loop_
_atom_type_symbol
_atom_type_description
_atom_type_scat_dispersion_real
_atom_type_scat_dispersion_imag
_atom_type_scat_source
C C 0.0033 0.0016 'International Tables Vol C Tables 4.2.6.8 and 6.1.1.4'
H H 0.0000 0.0000 'International Tables Vol C Tables 4.2.6.8 and 6.1.1.4'
B B 0.0013 0.0007 'International Tables Vol C Tables 4.2.6.8 and 6.1.1.4'
F F 0.0171 0.0103 'International Tables Vol C Tables 4.2.6.8 and 6.1.1.4'
N N 0.0061 0.0033 'International Tables Vol C Tables 4.2.6.8 and 6.1.1.4'
O O 0.0106 0.0060 'International Tables Vol C Tables 4.2.6.8 and 6.1.1.4'

loop_
_geom_angle_atom_site_label_1
_geom_angle_atom_site_label_2
_geom_angle_atom_site_label_3
_geom_angle
_geom_angle_site_symmetry_1
_geom_angle_site_symmetry_3
_geom_angle_publ_flag
H1A N1 H1B 109.5 . . ?
H1A N1 H1C 109.5 . . ?
H1B N1 H1C 109.5 . . ?
C2 N1 H1A 109.5 . . ?
C2 N1 H1B 109.5 . . ?
C2 N1 H1C 109.5 . . ?
O2 C1 O1 125.9(3) . . ?
O2 C1 C2 117.3(3) . . ?
O1 C1 C2 116.7(3) . . ?
C13 C14 C3 120.7(3) . . ?
C15 C14 C3 121.6(3) . . ?
C15 C14 C13 117.6(4) . . ?
N1 C2 C1 109.7(3) . . ?
N1 C2 H2 109.7 . . ?
N1 C2 C3 107.6(3) . . ?
C1 C2 H2 109.7 . . ?
C1 C2 C3 110.5(3) . . ?
C3 C2 H2 109.7 . . ?
C16 N11 H11 119.6 . . ?
C12 N11 H11 119.6 . . ?
C12 N11 C16 120.8(4) . . ?
C14 C3 C2 110.8(3) . . ?
C14 C3 H3A 109.5 . . ?
C14 C3 H3B 109.5 . . ?
C2 C3 H3A 109.5 . . ?
C2 C3 H3B 109.5 . . ?
H3A C3 H3B 108.1 . . ?
C14 C13 H13 119.9 . . ?
C12 C13 C14 120.3(4) . . ?
C12 C13 H13 119.9 . . ?
C14 C15 H15 119.8 . . ?
C16 C15 C14 120.5(4) . . ?
C16 C15 H15 119.8 . . ?
N11 C16 C15 120.4(4) . . ?
N11 C16 H16 119.8 . . ?
C15 C16 H16 119.8 . . ?
N11 C12 C13 120.4(4) . . ?
N11 C12 H12 119.8 . . ?
C13 C12 H12 119.8 . . ?
F1 B1 F3 109.5(4) . . ?
F2 B1 F1 110.3(4) . . ?
F2 B1 F3 108.0(4) . . ?
F4 B1 F1 109.1(4) . . ?
F4 B1 F2 113.0(5) . . ?
F4 B1 F3 106.8(4) . . ?

loop_
_geom_bond_atom_site_label_1
_geom_bond_atom_site_label_2
_geom_bond_distance
_geom_bond_site_symmetry_2
_geom_bond_publ_flag
O2 C1 1.248(4) . ?
O1 C1 1.255(4) . ?
F1 B1 1.385(6) . ?
F2 B1 1.375(6) . ?
N1 H1A 0.9100 . ?
N1 H1B 0.9100 . ?
N1 H1C 0.9100 . ?
N1 C2 1.491(4) . ?
F3 B1 1.394(6) . ?
F4 B1 1.372(6) . ?
C1 C2 1.534(5) . ?
C14 C3 1.503(5) . ?
C14 C13 1.396(5) . ?
C14 C15 1.387(5) . ?
C2 H2 1.0000 . ?
C2 C3 1.548(5) . ?
N11 H11 0.8800 . ?
N11 C16 1.355(6) . ?
N11 C12 1.340(6) . ?
C3 H3A 0.9900 . ?
C3 H3B 0.9900 . ?
C13 H13 0.9500 . ?
C13 C12 1.371(6) . ?
C15 H15 0.9500 . ?
C15 C16 1.364(6) . ?
C16 H16 0.9500 . ?
C12 H12 0.9500 . ?

loop_
_geom_hbond_atom_site_label_D
_geom_hbond_atom_site_label_H
_geom_hbond_atom_site_label_A
_geom_hbond_distance_DH
_geom_hbond_distance_HA
_geom_hbond_distance_DA
_geom_hbond_angle_DHA
_geom_hbond_site_symmetry_A
_geom_hbond_publ_flag
N1 H1A F1 0.91 2.03 2.922(4) 165.4 . yes
N1 H1B O1 0.91 1.83 2.733(4) 170.4 1_655 yes
N1 H1C O2 0.91 1.89 2.741(4) 155.7 2_656 yes
C2 H2 O1 1.00 2.41 3.362(5) 158.5 2_646 yes
N11 H11 F2 0.88 2.24 2.994(5) 144.3 1_456 yes
N11 H11 F3 0.88 2.40 2.995(6) 125.3 2_646 yes
C3 H3A O2 0.99 2.58 3.318(4) 131.8 1_655 yes
C13 H13 F1 0.95 2.33 3.265(5) 167.5 2_656 yes
C16 H16 F4 0.95 2.26 2.958(5) 129.6 2_746 yes
C12 H12 F3 0.95 2.36 3.227(6) 152.2 1_456 yes

loop_
_geom_torsion_atom_site_label_1
_geom_torsion_atom_site_label_2
_geom_torsion_atom_site_label_3
_geom_torsion_atom_site_label_4
_geom_torsion
_geom_torsion_site_symmetry_1
_geom_torsion_site_symmetry_2
_geom_torsion_site_symmetry_3
_geom_torsion_site_symmetry_4
_geom_torsion_publ_flag
O2 C1 C2 N1 156.6(3) . . . . ?
O2 C1 C2 C3 -84.9(4) . . . . ?
O1 C1 C2 N1 -26.5(4) . . . . ?
O1 C1 C2 C3 92.0(4) . . . . ?
N1 C2 C3 C14 177.4(3) . . . . ?
C1 C2 C3 C14 57.7(4) . . . . ?
C14 C13 C12 N11 -0.1(6) . . . . ?
C14 C15 C16 N11 -0.1(6) . . . . ?
C3 C14 C13 C12 175.5(3) . . . . ?
C3 C14 C15 C16 -175.4(4) . . . . ?
C13 C14 C3 C2 -106.6(4) . . . . ?
C13 C14 C15 C16 1.4(5) . . . . ?
C15 C14 C3 C2 70.1(4) . . . . ?
C15 C14 C13 C12 -1.3(5) . . . . ?
C16 N11 C12 C13 1.4(6) . . . . ?
C12 N11 C16 C15 -1.3(6) . . . . ?
